data_4328270
loop_
_publ_author_name
'Nora Planas'
'Gemma Christian'
'Stephan Roeser'
'Elena Mas-Marz\'a'
'Mohan-Rao Kollipara'
'Jordi Benet-Buchholz'
'Feliu Maseras'
'Antoni Llobet'

_publ_section_title
;
 Substitution Reactions in Dinuclear Ru-Hbpp Complexes: an Evaluation of
 Through-Space Interactions
;
_journal_name_full 'Inorganic Chemistry'
_journal_page_first 1889
_journal_page_last 1901
_journal_paper_doi 10.1021/ic202225g
_journal_volume 51
_journal_year 2012
_chemical_formula_sum 'C61 H56 Cl3 N14 O12.5 Ru2'
_chemical_formula_weight 1493.69
_chemical_name_systematic
; 
 ? 
;
_space_group_IT_number 2
_symmetry_cell_setting triclinic
_symmetry_space_group_name_Hall '-P 1'
_symmetry_space_group_name_H-M 'P -1'
_atom_sites_solution_hydrogens geom
_atom_sites_solution_primary direct
_atom_sites_solution_secondary difmap
_audit_creation_method SHELXL-97
_cell_angle_alpha 73.2580(10)
_cell_angle_beta 74.3300(10)
_cell_angle_gamma 69.0450(10)
_cell_formula_units_Z 2
_cell_length_a 13.2188(3)
_cell_length_b 15.9950(5)
_cell_length_c 16.5739(5)
_cell_measurement_reflns_used 2227
_cell_measurement_temperature 100(2)
_cell_measurement_theta_max 22.47
_cell_measurement_theta_min 2.64
_cell_volume 3078.63(15)
_computing_cell_refinement 'Bruker APEX2 v2009.1-0'
_computing_data_collection 'Bruker APEX2 v2009.1-0'
_computing_data_reduction 'Bruker SAINT V7.60A'
_computing_molecular_graphics 'Bruker SHELXTL'
_computing_publication_material 'Bruker SHELXTL'
_computing_structure_refinement 'SHELXS-97 (Sheldrick, 2008)'
_computing_structure_solution 'SHELXS-97 (Sheldrick, 2008)'
_diffrn_ambient_temperature 100(2)
_diffrn_detector_area_resol_mean 512
_diffrn_detector_type '4K CCD area detector APEX II'
_diffrn_measured_fraction_theta_full 0.992
_diffrn_measured_fraction_theta_max 0.992
_diffrn_measurement_device_type 'Kappa 4-axis goniometer bruker-nonius'
_diffrn_measurement_method
;
 Fullsphere data collection, phi and omega scans
;
_diffrn_measurement_specimen_support 'magnetic support whith 10 micron nylon fiber cryoloop'
_diffrn_radiation_monochromator 'Multilayer Montel 200 mirrors'
_diffrn_radiation_type MoK\a
_diffrn_radiation_wavelength 0.71073
_diffrn_reflns_av_R_equivalents 0.0000
_diffrn_reflns_av_sigmaI/netI 0.1140
_diffrn_reflns_limit_h_max 16
_diffrn_reflns_limit_h_min -15
_diffrn_reflns_limit_k_max 20
_diffrn_reflns_limit_k_min -18
_diffrn_reflns_limit_l_max 21
_diffrn_reflns_limit_l_min 0
_diffrn_reflns_number 24281
_diffrn_reflns_theta_full 27.51
_diffrn_reflns_theta_max 27.34
_diffrn_reflns_theta_min 1.31
_diffrn_source 'rotating anode x-ray tube'
_diffrn_source_current 70
_diffrn_source_power 50
_diffrn_source_size '3 mm x 0.3 mm fine focus'
_diffrn_source_type 'Bruker-Nonius FR 591'
_exptl_absorpt_coefficient_mu 0.697
_exptl_absorpt_correction_T_max 1.0
_exptl_absorpt_correction_T_min 0.97
_exptl_absorpt_correction_type empirical
_exptl_absorpt_process_details
; 
 TWINABS Version 2008/4 Bruker AXS
 Blessing, Acta Cryst. (1995) A51 33-38
;
_exptl_crystal_colour brown
_exptl_crystal_density_diffrn 1.611
_exptl_crystal_description block
_exptl_crystal_F_000 1518
_exptl_crystal_size_max 0.10
_exptl_crystal_size_mid 0.10
_exptl_crystal_size_min 0.05
_refine_diff_density_max 0.979
_refine_diff_density_min -0.941
_refine_diff_density_rms 0.141
_refine_ls_extinction_method none
_refine_ls_goodness_of_fit_ref 1.009
_refine_ls_hydrogen_treatment noref
_refine_ls_matrix_type full
_refine_ls_number_parameters 872
_refine_ls_number_reflns 24281
_refine_ls_number_restraints 39
_refine_ls_restrained_S_all 1.012
_refine_ls_R_factor_all 0.1114
_refine_ls_R_factor_gt 0.0566
_refine_ls_shift/su_max 0.022
_refine_ls_shift/su_mean 0.001
_refine_ls_structure_factor_coef Fsqd
_refine_ls_weighting_details 'calc w=1/[\s^2^(Fo^2^)+(0.0393P)^2^+2.5388P] where P=(Fo^2^+2Fc^2^)/3'
_refine_ls_weighting_scheme calc
_refine_ls_wR_factor_gt 0.1096
_refine_ls_wR_factor_ref 0.1324
_reflns_number_gt 15606
_reflns_number_total 24281
_reflns_threshold_expression >2sigma(I)
_cod_data_source_file ic202225g_si_002_3.cif
_cod_data_source_block 3c_np23-05t
_cod_original_cell_volume 3078.64(15)
_cod_original_formula_sum 'C61 H56 Cl3 N14 O12.50 Ru2'
_cod_database_code 4328270

loop_
_symmetry_equiv_pos_as_xyz
'x, y, z'
'-x, -y, -z'

loop_
_atom_site_label
_atom_site_type_symbol
_atom_site_fract_x
_atom_site_fract_y
_atom_site_fract_z
_atom_site_U_iso_or_equiv
_atom_site_adp_type
_atom_site_occupancy
_atom_site_symmetry_multiplicity
_atom_site_calc_flag
_atom_site_refinement_flags
_atom_site_disorder_assembly
_atom_site_disorder_group
C1 C 0.8481(3) 0.0895(3) 0.0811(3) 0.0234(10) Uani 1 1 d . . .
H1 H 0.8544 0.1478 0.0779 0.028 Uiso 1 1 calc R . .
C2 C 0.8576(3) 0.0635(3) 0.0056(3) 0.0288(10) Uani 1 1 d . . .
H2 H 0.8706 0.1034 -0.0483 0.035 Uiso 1 1 calc R . .
C3 C 0.8480(4) -0.0208(3) 0.0096(3) 0.0349(12) Uani 1 1 d . . .
H3 H 0.8524 -0.0389 -0.0414 0.042 Uiso 1 1 calc R . .
C4 C 0.8319(3) -0.0780(3) 0.0880(3) 0.0266(10) Uani 1 1 d . . .
H4 H 0.8244 -0.1359 0.0918 0.032 Uiso 1 1 calc R . .
C5 C 0.8267(3) -0.0510(3) 0.1619(2) 0.0186(9) Uani 1 1 d . . .
C6 C 0.8227(3) -0.1115(3) 0.2473(2) 0.0180(9) Uani 1 1 d . . .
C7 C 0.8186(3) -0.2011(3) 0.2693(3) 0.0221(9) Uani 1 1 d . . .
H7 H 0.8123 -0.2282 0.2276 0.027 Uiso 1 1 calc R . .
C8 C 0.8238(3) -0.2500(3) 0.3518(3) 0.0231(10) Uani 1 1 d . . .
H8 H 0.8197 -0.3109 0.3676 0.028 Uiso 1 1 calc R . .
C9 C 0.8351(3) -0.2108(3) 0.4126(3) 0.0224(9) Uani 1 1 d . . .
H9 H 0.8412 -0.2451 0.4693 0.027 Uiso 1 1 calc R . .
C10 C 0.8373(3) -0.1210(3) 0.3891(2) 0.0159(8) Uani 1 1 d . . .
C11 C 0.8482(3) -0.0673(3) 0.4437(2) 0.0173(9) Uani 1 1 d . . .
C12 C 0.8602(3) -0.1022(3) 0.5282(3) 0.0237(10) Uani 1 1 d . . .
H12 H 0.8627 -0.1639 0.5544 0.028 Uiso 1 1 calc R . .
C13 C 0.8685(3) -0.0455(3) 0.5742(3) 0.0281(10) Uani 1 1 d . . .
H13 H 0.8761 -0.0682 0.6325 0.034 Uiso 1 1 calc R . .
C14 C 0.8657(3) 0.0430(3) 0.5352(3) 0.0251(10) Uani 1 1 d . . .
H14 H 0.8687 0.0830 0.5665 0.030 Uiso 1 1 calc R . .
C15 C 0.8582(3) 0.0732(3) 0.4491(3) 0.0205(9) Uani 1 1 d . . .
H15 H 0.8615 0.1332 0.4211 0.025 Uiso 1 1 calc R . .
C16 C 1.0694(3) -0.0677(3) 0.2443(3) 0.0210(9) Uani 1 1 d . . .
H16 H 1.0393 -0.1172 0.2606 0.025 Uiso 1 1 calc R . .
C17 C 1.1819(3) -0.0864(3) 0.2226(3) 0.0254(10) Uani 1 1 d . . .
H17 H 1.2282 -0.1479 0.2250 0.030 Uiso 1 1 calc R . .
C18 C 1.2273(3) -0.0156(3) 0.1975(3) 0.0253(10) Uani 1 1 d . . .
H18 H 1.3050 -0.0273 0.1818 0.030 Uiso 1 1 calc R . .
C19 C 1.1574(3) 0.0727(3) 0.1955(2) 0.0219(10) Uani 1 1 d . . .
H19 H 1.1867 0.1228 0.1775 0.026 Uiso 1 1 calc R . .
C20 C 1.0441(3) 0.0882(3) 0.2198(2) 0.0169(9) Uani 1 1 d . . .
C21 C 0.9655(3) 0.1775(3) 0.2243(2) 0.0173(9) Uani 1 1 d . . .
C22 C 0.9826(3) 0.2593(3) 0.2190(3) 0.0242(10) Uani 1 1 d . . .
H22 H 1.0509 0.2718 0.2070 0.029 Uiso 1 1 calc R . .
C23 C 0.8783(3) 0.3183(3) 0.2349(3) 0.0209(9) Uani 1 1 d . . .
C24 C 0.8423(3) 0.4123(3) 0.2442(3) 0.0210(9) Uani 1 1 d . . .
C25 C 0.9139(3) 0.4612(3) 0.2374(3) 0.0318(11) Uani 1 1 d . . .
H25 H 0.9914 0.4335 0.2244 0.038 Uiso 1 1 calc R . .
C26 C 0.8719(4) 0.5496(3) 0.2494(3) 0.0353(12) Uani 1 1 d . . .
H26 H 0.9199 0.5836 0.2452 0.042 Uiso 1 1 calc R . .
C27 C 0.7594(3) 0.5882(3) 0.2678(3) 0.0340(12) Uani 1 1 d . . .
H27 H 0.7282 0.6491 0.2766 0.041 Uiso 1 1 calc R . .
C28 C 0.6932(3) 0.5367(3) 0.2731(3) 0.0267(10) Uani 1 1 d . . .
H28 H 0.6156 0.5639 0.2856 0.032 Uiso 1 1 calc R . .
C29 C 0.6465(3) 0.2974(3) 0.4476(3) 0.0232(9) Uani 1 1 d . . .
H29 H 0.7175 0.2578 0.4297 0.028 Uiso 1 1 calc R . .
C30 C 0.6081(4) 0.2945(3) 0.5342(3) 0.0299(10) Uani 1 1 d . . .
H30 H 0.6518 0.2540 0.5750 0.036 Uiso 1 1 calc R . .
C31 C 0.5052(4) 0.3516(3) 0.5600(3) 0.0303(11) Uani 1 1 d . . .
H31 H 0.4751 0.3483 0.6194 0.036 Uiso 1 1 calc R . .
C32 C 0.4461(3) 0.4133(3) 0.4997(3) 0.0287(11) Uani 1 1 d . . .
H32 H 0.3760 0.4544 0.5172 0.034 Uiso 1 1 calc R . .
C33 C 0.4891(3) 0.4154(3) 0.4134(3) 0.0210(9) Uani 1 1 d . . .
C34 C 0.4386(3) 0.4831(3) 0.3439(3) 0.0232(10) Uani 1 1 d . . .
C35 C 0.3413(3) 0.5554(3) 0.3511(3) 0.0295(11) Uani 1 1 d . . .
H35 H 0.2981 0.5632 0.4060 0.035 Uiso 1 1 calc R . .
C36 C 0.3082(3) 0.6155(3) 0.2781(3) 0.0368(12) Uani 1 1 d . . .
H36 H 0.2415 0.6646 0.2826 0.044 Uiso 1 1 calc R . .
C37 C 0.3714(4) 0.6049(3) 0.1984(3) 0.0333(11) Uani 1 1 d . . .
H37 H 0.3482 0.6458 0.1479 0.040 Uiso 1 1 calc R . .
C38 C 0.4698(3) 0.5332(3) 0.1931(3) 0.0254(10) Uani 1 1 d . . .
C39 C 0.5515(4) 0.5153(3) 0.1163(3) 0.0265(10) Uani 1 1 d . . .
C40 C 0.5417(4) 0.5709(3) 0.0355(3) 0.0409(12) Uani 1 1 d . . .
H40 H 0.4771 0.6212 0.0277 0.049 Uiso 1 1 calc R . .
C41 C 0.6258(5) 0.5530(3) -0.0330(3) 0.0489(14) Uani 1 1 d . . .
H41 H 0.6198 0.5907 -0.0885 0.059 Uiso 1 1 calc R . .
C42 C 0.7183(5) 0.4802(3) -0.0207(3) 0.0470(14) Uani 1 1 d . . .
H42 H 0.7776 0.4676 -0.0673 0.056 Uiso 1 1 calc R . .
C43 C 0.7246(4) 0.4250(3) 0.0606(3) 0.0311(11) Uani 1 1 d . . .
H43 H 0.7884 0.3739 0.0685 0.037 Uiso 1 1 calc R . .
C44 C 0.6069(3) 0.1190(3) 0.3903(2) 0.0201(9) Uani 1 1 d . . .
H44 H 0.6461 0.1453 0.4112 0.024 Uiso 1 1 calc R . .
C45 C 0.5028(3) 0.1191(3) 0.4343(3) 0.0208(9) Uani 1 1 d . . .
C46 C 0.4468(3) 0.0789(3) 0.4046(3) 0.0253(10) Uani 1 1 d . . .
H46 H 0.3762 0.0746 0.4352 0.030 Uiso 1 1 calc R . .
C47 C 0.4934(3) 0.0449(3) 0.3304(3) 0.0240(10) Uani 1 1 d . . .
C48 C 0.5988(3) 0.0494(3) 0.2909(3) 0.0219(9) Uani 1 1 d . . .
H48 H 0.6316 0.0263 0.2401 0.026 Uiso 1 1 calc R . .
C49 C 0.4519(3) 0.1616(3) 0.5121(3) 0.0281(10) Uani 1 1 d . . .
H49A H 0.5104 0.1637 0.5367 0.042 Uiso 1 1 calc R . .
H49B H 0.4086 0.1247 0.5550 0.042 Uiso 1 1 calc R . .
H49C H 0.4037 0.2240 0.4952 0.042 Uiso 1 1 calc R . .
C50 C 0.4350(4) 0.0034(3) 0.2925(3) 0.0348(11) Uani 1 1 d . . .
H50A H 0.4896 -0.0441 0.2634 0.052 Uiso 1 1 calc R . .
H50B H 0.3934 0.0513 0.2511 0.052 Uiso 1 1 calc R . .
H50C H 0.3843 -0.0238 0.3384 0.052 Uiso 1 1 calc R . .
C51 C 0.4499(3) 0.2993(3) 0.2710(3) 0.0209(9) Uani 1 1 d . . .
H51 H 0.4208 0.3242 0.3210 0.025 Uiso 1 1 calc R . .
C52 C 0.3838(3) 0.2659(3) 0.2443(3) 0.0241(10) Uani 1 1 d . . .
C53 C 0.4280(3) 0.2294(3) 0.1715(3) 0.0253(10) Uani 1 1 d . . .
H53 H 0.3848 0.2064 0.1511 0.030 Uiso 1 1 calc R . .
C54 C 0.5343(3) 0.2259(3) 0.1280(3) 0.0221(9) Uani 1 1 d . . .
C55 C 0.5934(3) 0.2612(3) 0.1606(3) 0.0206(9) Uani 1 1 d . . .
H55 H 0.6668 0.2586 0.1320 0.025 Uiso 1 1 calc R . .
C56 C 0.2693(4) 0.2700(3) 0.2929(3) 0.0388(12) Uani 1 1 d . . .
H56A H 0.2166 0.3252 0.2664 0.058 Uiso 1 1 calc R . .
H56B H 0.2642 0.2719 0.3525 0.058 Uiso 1 1 calc R . .
H56C H 0.2523 0.2156 0.2917 0.058 Uiso 1 1 calc R . .
C57 C 0.5829(4) 0.1869(3) 0.0480(3) 0.0315(11) Uani 1 1 d . . .
H57A H 0.6082 0.1199 0.0642 0.047 Uiso 1 1 calc R . .
H57B H 0.6455 0.2092 0.0154 0.047 Uiso 1 1 calc R . .
H57C H 0.5267 0.2065 0.0126 0.047 Uiso 1 1 calc R . .
N1 N 0.8303(2) 0.0350(2) 0.1583(2) 0.0167(7) Uani 1 1 d . . .
N2 N 0.8304(2) -0.0733(2) 0.3077(2) 0.0171(7) Uani 1 1 d . . .
N3 N 0.8465(2) 0.0209(2) 0.40362(19) 0.0166(7) Uani 1 1 d . . .
N4 N 0.9999(2) 0.0179(2) 0.24329(19) 0.0155(7) Uani 1 1 d . . .
N5 N 0.8550(2) 0.1869(2) 0.24234(19) 0.0136(7) Uani 1 1 d . . .
N6 N 0.8000(2) 0.2763(2) 0.2473(2) 0.0172(7) Uani 1 1 d . . .
N7 N 0.7313(3) 0.4507(2) 0.2618(2) 0.0197(8) Uani 1 1 d . . .
N8 N 0.5881(3) 0.3539(2) 0.3873(2) 0.0202(8) Uani 1 1 d . . .
N9 N 0.5000(3) 0.4741(2) 0.2649(2) 0.0194(8) Uani 1 1 d . . .
N10 N 0.6440(3) 0.4415(2) 0.1279(2) 0.0244(8) Uani 1 1 d . . .
N11 N 0.6576(2) 0.0842(2) 0.31970(19) 0.0152(7) Uani 1 1 d . . .
N12 N 0.5529(3) 0.2985(2) 0.2299(2) 0.0202(8) Uani 1 1 d . . .
Ru2 Ru 0.63868(2) 0.37378(2) 0.25553(2) 0.01698(9) Uani 1 1 d . . .
Ru1 Ru 0.83061(2) 0.05362(2) 0.276970(19) 0.01319(8) Uani 1 1 d . . .
Cl1A Cl 0.09406(9) 0.70774(8) 0.12253(8) 0.0347(3) Uani 1 1 d . . .
O1A O 0.1117(3) 0.6167(2) 0.1753(2) 0.0457(9) Uani 1 1 d . . .
O2A O 0.0059(3) 0.7280(3) 0.0797(3) 0.0911(16) Uani 1 1 d . . .
O3A O 0.0693(3) 0.7722(2) 0.1743(2) 0.0590(11) Uani 1 1 d . . .
O4A O 0.1930(3) 0.7123(2) 0.0611(2) 0.0455(9) Uani 1 1 d . . .
Cl1B Cl 0.53319(11) 0.79482(9) 0.17093(9) 0.0476(3) Uani 1 1 d . . .
O1B O 0.6232(4) 0.8086(3) 0.1865(4) 0.117(2) Uani 1 1 d . . .
O2B O 0.5643(4) 0.7179(3) 0.1322(3) 0.0775(14) Uani 1 1 d . . .
O3B O 0.4755(3) 0.8742(3) 0.1174(2) 0.0618(11) Uani 1 1 d . . .
O4B O 0.4602(6) 0.7800(4) 0.2504(3) 0.130(2) Uani 1 1 d . . .
Cl1C Cl 0.90446(8) 0.31839(7) 0.47741(7) 0.0296(3) Uani 1 1 d . . .
O1C O 0.8909(3) 0.2827(3) 0.5669(3) 0.0847(14) Uani 1 1 d . . .
O2C O 0.9012(3) 0.2529(3) 0.4369(3) 0.0801(15) Uani 1 1 d . . .
O3C O 0.8178(2) 0.4015(2) 0.4577(2) 0.0425(8) Uani 1 1 d . . .
O4C O 1.0090(3) 0.3335(2) 0.4454(3) 0.0530(10) Uani 1 1 d . . .
N1X N 0.7740(3) 0.6083(3) 0.5451(3) 0.0420(11) Uani 1 1 d D . .
C1X C 0.8428(4) 0.5513(3) 0.5737(3) 0.0315(11) Uani 1 1 d D . .
C2X C 0.9302(4) 0.4771(3) 0.6115(3) 0.0395(12) Uani 1 1 d D . .
H2X1 H 0.9040 0.4583 0.6732 0.059 Uiso 1 1 calc R . .
H2X2 H 0.9943 0.4981 0.6026 0.059 Uiso 1 1 calc R . .
H2X3 H 0.9513 0.4249 0.5843 0.059 Uiso 1 1 calc R . .
N1Y N 0.1848(7) 0.3344(8) 0.1058(6) 0.075(3) Uani 0.576(9) 1 d PDU A 1
C1Y C 0.1896(13) 0.3314(13) 0.0374(9) 0.075(3) Uani 0.576(9) 1 d PD A 1
C2Y C 0.1725(9) 0.3673(9) -0.0523(6) 0.075(3) Uani 0.576(9) 1 d PD A 1
H2Y1 H 0.1052 0.4196 -0.0546 0.112 Uiso 0.576(9) 1 calc PR A 1
H2Y2 H 0.1652 0.3190 -0.0737 0.112 Uiso 0.576(9) 1 calc PR A 1
H2Y3 H 0.2357 0.3869 -0.0879 0.112 Uiso 0.576(9) 1 calc PR A 1
N1Y" N 0.220(2) 0.2701(18) 0.0691(18) 0.108(7) Uani 0.274(9) 1 d PDU A 2
C1Y" C 0.172(4) 0.342(3) 0.035(3) 0.108(7) Uani 0.274(9) 1 d PD A 2
C2Y" C 0.069(2) 0.4215(18) 0.021(2) 0.108(7) Uani 0.274(9) 1 d PD A 2
H2Y4 H 0.0854 0.4791 0.0098 0.162 Uiso 0.274(9) 1 calc PR A 2
H2Y5 H 0.0110 0.4175 0.0719 0.162 Uiso 0.274(9) 1 calc PR A 2
H2Y6 H 0.0428 0.4195 -0.0288 0.162 Uiso 0.274(9) 1 calc PR A 2
O1W O 0.4058(9) 0.0695(7) 0.0586(6) 0.088(3) Uani 0.50 1 d PD . .
H1WA H 0.420(11) 0.027(6) 0.034(8) 0.131 Uiso 0.50 1 d PD . .
H2WA H 0.355(10) 0.118(6) 0.048(10) 0.131 Uiso 0.50 1 d PD . .
N1Y' N 0.033(3) 0.393(3) -0.004(2) 0.078(7) Uani 0.15 1 d PDU B 3
C1Y' C 0.109(3) 0.336(3) -0.028(3) 0.078(7) Uani 0.15 1 d PD B 3
C2Y' C 0.218(3) 0.269(3) -0.014(3) 0.078(7) Uani 0.15 1 d PD B 3
H2Y7 H 0.2326 0.2686 0.0405 0.118 Uiso 0.15 1 calc PR B 3
H2Y8 H 0.2757 0.2850 -0.0611 0.118 Uiso 0.15 1 calc PR B 3
H2Y9 H 0.2171 0.2073 -0.0138 0.118 Uiso 0.15 1 calc PR B 3

loop_
_atom_site_aniso_label
_atom_site_aniso_U_11
_atom_site_aniso_U_22
_atom_site_aniso_U_33
_atom_site_aniso_U_23
_atom_site_aniso_U_13
_atom_site_aniso_U_12
C1 0.025(2) 0.022(2) 0.020(2) -0.002(2) -0.0028(18) -0.0059(19)
C2 0.041(3) 0.029(3) 0.010(2) 0.000(2) -0.0036(19) -0.008(2)
C3 0.052(3) 0.033(3) 0.018(3) -0.010(2) -0.009(2) -0.006(2)
C4 0.039(3) 0.021(2) 0.024(3) -0.007(2) -0.013(2) -0.006(2)
C5 0.020(2) 0.021(2) 0.016(2) -0.0043(19) -0.0056(17) -0.0067(17)
C6 0.0135(19) 0.022(2) 0.023(2) -0.0096(19) -0.0079(16) -0.0025(17)
C7 0.023(2) 0.021(2) 0.026(2) -0.008(2) -0.0064(18) -0.0075(18)
C8 0.027(2) 0.013(2) 0.032(3) -0.002(2) -0.0065(19) -0.0095(18)
C9 0.022(2) 0.020(2) 0.019(2) 0.0033(19) -0.0052(17) -0.0032(18)
C10 0.0139(19) 0.013(2) 0.015(2) 0.0037(18) -0.0007(16) -0.0041(16)
C11 0.0093(18) 0.021(2) 0.019(2) -0.0035(19) -0.0029(16) -0.0016(16)
C12 0.017(2) 0.031(3) 0.019(2) -0.004(2) -0.0005(17) -0.0053(18)
C13 0.025(2) 0.045(3) 0.014(2) -0.007(2) -0.0048(18) -0.008(2)
C14 0.019(2) 0.036(3) 0.023(2) -0.016(2) -0.0040(18) -0.0034(19)
C15 0.0139(19) 0.022(2) 0.025(2) -0.0114(19) -0.0019(17) -0.0012(17)
C16 0.019(2) 0.017(2) 0.027(2) -0.0084(19) -0.0053(17) -0.0026(17)
C17 0.020(2) 0.026(3) 0.027(2) -0.011(2) -0.0105(18) 0.0039(19)
C18 0.014(2) 0.040(3) 0.025(2) -0.017(2) -0.0047(17) -0.0033(19)
C19 0.019(2) 0.032(3) 0.023(2) -0.011(2) -0.0047(17) -0.0135(19)
C20 0.018(2) 0.021(2) 0.014(2) -0.0042(18) -0.0078(16) -0.0043(17)
C21 0.017(2) 0.019(2) 0.016(2) -0.0034(18) -0.0062(16) -0.0050(17)
C22 0.021(2) 0.021(2) 0.035(3) -0.007(2) -0.0066(19) -0.0100(18)
C23 0.022(2) 0.018(2) 0.026(2) -0.0048(19) -0.0047(18) -0.0102(18)
C24 0.022(2) 0.017(2) 0.026(2) -0.0031(19) -0.0077(18) -0.0068(18)
C25 0.021(2) 0.024(3) 0.054(3) -0.012(2) -0.008(2) -0.0072(19)
C26 0.035(3) 0.020(3) 0.059(3) -0.008(2) -0.016(2) -0.013(2)
C27 0.033(3) 0.018(2) 0.059(3) -0.015(2) -0.016(2) -0.005(2)
C28 0.027(2) 0.019(2) 0.038(3) -0.009(2) -0.011(2) -0.0057(19)
C29 0.025(2) 0.018(2) 0.028(3) -0.004(2) -0.0111(19) -0.0040(18)
C30 0.036(3) 0.030(3) 0.026(3) -0.004(2) -0.012(2) -0.010(2)
C31 0.036(3) 0.035(3) 0.023(3) -0.011(2) 0.002(2) -0.016(2)
C32 0.023(2) 0.030(3) 0.036(3) -0.016(2) 0.000(2) -0.008(2)
C33 0.015(2) 0.014(2) 0.034(3) -0.009(2) -0.0007(18) -0.0048(17)
C34 0.019(2) 0.017(2) 0.037(3) -0.008(2) -0.0063(19) -0.0075(18)
C35 0.020(2) 0.017(2) 0.048(3) -0.006(2) -0.004(2) -0.0042(19)
C36 0.019(2) 0.020(3) 0.064(4) -0.004(3) -0.006(2) -0.004(2)
C37 0.030(3) 0.022(3) 0.048(3) 0.005(2) -0.022(2) -0.007(2)
C38 0.030(2) 0.017(2) 0.033(3) -0.001(2) -0.012(2) -0.0101(19)
C39 0.039(3) 0.014(2) 0.031(3) 0.001(2) -0.018(2) -0.010(2)
C40 0.065(4) 0.021(3) 0.035(3) 0.000(2) -0.021(3) -0.007(2)
C41 0.088(4) 0.024(3) 0.026(3) 0.002(2) -0.015(3) -0.009(3)
C42 0.075(4) 0.025(3) 0.030(3) -0.008(2) 0.004(3) -0.012(3)
C43 0.050(3) 0.019(3) 0.022(3) -0.002(2) -0.004(2) -0.013(2)
C44 0.020(2) 0.016(2) 0.023(2) -0.0024(19) -0.0069(17) -0.0045(17)
C45 0.021(2) 0.015(2) 0.021(2) -0.0015(18) -0.0022(17) -0.0017(17)
C46 0.018(2) 0.025(3) 0.029(3) -0.001(2) -0.0059(18) -0.0048(18)
C47 0.024(2) 0.022(2) 0.027(3) 0.000(2) -0.0101(19) -0.0086(19)
C48 0.024(2) 0.021(2) 0.022(2) -0.0031(19) -0.0070(18) -0.0077(18)
C49 0.023(2) 0.029(3) 0.027(3) -0.008(2) 0.0041(19) -0.007(2)
C50 0.031(3) 0.045(3) 0.038(3) -0.004(2) -0.015(2) -0.021(2)
C51 0.024(2) 0.020(2) 0.018(2) 0.0013(19) -0.0072(17) -0.0070(18)
C52 0.027(2) 0.021(2) 0.024(2) 0.0042(19) -0.0114(19) -0.0102(19)
C53 0.027(2) 0.023(2) 0.030(3) -0.001(2) -0.0126(19) -0.0100(19)
C54 0.033(2) 0.014(2) 0.019(2) 0.0015(18) -0.0133(18) -0.0050(19)
C55 0.024(2) 0.010(2) 0.025(2) -0.0018(18) -0.0067(18) -0.0001(17)
C56 0.036(3) 0.052(3) 0.035(3) -0.008(3) -0.002(2) -0.027(3)
C57 0.035(3) 0.031(3) 0.034(3) -0.013(2) -0.016(2) -0.004(2)
N1 0.0186(17) 0.0147(18) 0.0163(19) -0.0027(15) -0.0056(14) -0.0031(14)
N2 0.0164(17) 0.0149(18) 0.0194(19) -0.0033(15) -0.0018(14) -0.0053(14)
N3 0.0144(16) 0.0184(19) 0.0176(18) -0.0051(15) -0.0035(14) -0.0041(14)
N4 0.0186(17) 0.0159(18) 0.0129(17) -0.0043(14) -0.0037(13) -0.0048(14)
N5 0.0159(16) 0.0114(17) 0.0135(17) -0.0014(14) -0.0061(13) -0.0028(13)
N6 0.0187(17) 0.0165(19) 0.0183(18) -0.0032(15) -0.0024(14) -0.0087(14)
N7 0.0236(18) 0.0129(18) 0.025(2) -0.0045(15) -0.0078(15) -0.0054(14)
N8 0.0201(17) 0.0142(19) 0.027(2) -0.0037(16) -0.0083(15) -0.0044(15)
N9 0.0220(18) 0.0126(18) 0.027(2) -0.0018(16) -0.0127(15) -0.0058(14)
N10 0.038(2) 0.0156(19) 0.023(2) -0.0022(16) -0.0100(16) -0.0110(17)
N11 0.0152(16) 0.0103(17) 0.0149(18) 0.0030(14) -0.0047(13) -0.0008(13)
N12 0.0248(19) 0.0106(18) 0.025(2) 0.0000(15) -0.0125(15) -0.0029(15)
Ru2 0.01917(17) 0.01314(19) 0.02067(19) -0.00342(15) -0.00646(14) -0.00540(14)
Ru1 0.01447(16) 0.01300(18) 0.01271(17) -0.00338(14) -0.00342(12) -0.00373(13)
Cl1A 0.0308(6) 0.0327(7) 0.0400(7) -0.0173(6) -0.0020(5) -0.0047(5)
O1A 0.052(2) 0.038(2) 0.040(2) -0.0060(17) 0.0103(17) -0.0199(17)
O2A 0.071(3) 0.068(3) 0.158(5) -0.041(3) -0.082(3) 0.009(2)
O3A 0.064(2) 0.059(3) 0.061(3) -0.043(2) 0.022(2) -0.028(2)
O4A 0.053(2) 0.029(2) 0.034(2) -0.0015(16) 0.0141(16) -0.0093(16)
Cl1B 0.0543(8) 0.0352(8) 0.0589(9) 0.0020(7) -0.0325(7) -0.0136(6)
O1B 0.082(3) 0.051(3) 0.253(7) -0.034(4) -0.106(4) -0.006(3)
O2B 0.093(3) 0.041(2) 0.115(4) -0.023(2) -0.063(3) -0.003(2)
O3B 0.060(2) 0.052(3) 0.045(2) -0.008(2) -0.0137(19) 0.018(2)
O4B 0.222(7) 0.151(5) 0.039(3) 0.019(3) -0.007(4) -0.127(5)
Cl1C 0.0252(5) 0.0244(6) 0.0420(7) -0.0103(5) -0.0095(5) -0.0058(5)
O1C 0.074(3) 0.076(3) 0.047(3) 0.014(2) 0.002(2) 0.014(2)
O2C 0.047(2) 0.052(3) 0.172(5) -0.066(3) -0.047(3) 0.001(2)
O3C 0.0359(19) 0.0295(19) 0.054(2) -0.0130(17) -0.0113(16) 0.0049(15)
O4C 0.0310(19) 0.038(2) 0.091(3) 0.001(2) -0.0207(19) -0.0150(17)
N1X 0.041(3) 0.036(3) 0.051(3) 0.002(2) -0.009(2) -0.022(2)
C1X 0.033(3) 0.028(3) 0.035(3) -0.003(2) -0.002(2) -0.017(2)
C2X 0.038(3) 0.036(3) 0.044(3) 0.003(2) -0.016(2) -0.014(2)
N1Y 0.053(3) 0.112(5) 0.062(4) 0.003(3) -0.009(3) -0.048(3)
C1Y 0.053(3) 0.112(5) 0.062(4) 0.003(3) -0.009(3) -0.048(3)
C2Y 0.053(3) 0.112(5) 0.062(4) 0.003(3) -0.009(3) -0.048(3)
N1Y" 0.098(8) 0.111(9) 0.113(9) -0.007(5) -0.020(5) -0.044(5)
C1Y" 0.098(8) 0.111(9) 0.113(9) -0.007(5) -0.020(5) -0.044(5)
C2Y" 0.098(8) 0.111(9) 0.113(9) -0.007(5) -0.020(5) -0.044(5)
O1W 0.123(9) 0.082(7) 0.063(6) -0.013(6) 0.020(6) -0.068(7)
N1Y' 0.080(8) 0.084(9) 0.078(9) -0.019(5) -0.015(5) -0.030(5)
C1Y' 0.080(8) 0.084(9) 0.078(9) -0.019(5) -0.015(5) -0.030(5)
C2Y' 0.080(8) 0.084(9) 0.078(9) -0.019(5) -0.015(5) -0.030(5)

loop_
_atom_type_symbol
_atom_type_description
_atom_type_scat_dispersion_real
_atom_type_scat_dispersion_imag
_atom_type_scat_source
C C 0.0033 0.0016 'International Tables Vol C Tables 4.2.6.8 and 6.1.1.4'
H H 0.0000 0.0000 'International Tables Vol C Tables 4.2.6.8 and 6.1.1.4'
N N 0.0061 0.0033 'International Tables Vol C Tables 4.2.6.8 and 6.1.1.4'
Ru Ru -1.2594 0.8363 'International Tables Vol C Tables 4.2.6.8 and 6.1.1.4'
Cl Cl 0.1484 0.1585 'International Tables Vol C Tables 4.2.6.8 and 6.1.1.4'
O O 0.0106 0.0060 'International Tables Vol C Tables 4.2.6.8 and 6.1.1.4'

loop_
_geom_angle_atom_site_label_1
_geom_angle_atom_site_label_2
_geom_angle_atom_site_label_3
_geom_angle
N1 C1 C2 122.0(4)
C3 C2 C1 119.5(4)
C4 C3 C2 119.0(4)
C3 C4 C5 119.8(4)
N1 C5 C4 121.0(4)
N1 C5 C6 115.4(3)
C4 C5 C6 123.5(3)
N2 C6 C7 119.7(4)
N2 C6 C5 112.7(3)
C7 C6 C5 127.4(3)
C8 C7 C6 119.3(3)
C7 C8 C9 120.3(4)
C10 C9 C8 119.0(4)
N2 C10 C9 119.9(3)
N2 C10 C11 112.8(3)
C9 C10 C11 127.2(4)
N3 C11 C12 121.8(3)
N3 C11 C10 114.7(3)
C12 C11 C10 123.4(4)
C11 C12 C13 118.9(4)
C14 C13 C12 119.8(4)
C13 C14 C15 118.8(3)
N3 C15 C14 122.7(4)
N4 C16 C17 122.7(4)
C16 C17 C18 119.7(4)
C17 C18 C19 118.5(4)
C18 C19 C20 119.9(4)
N4 C20 C19 121.2(3)
N4 C20 C21 115.2(3)
C19 C20 C21 123.6(3)
N5 C21 C22 110.8(3)
N5 C21 C20 119.2(3)
C22 C21 C20 129.9(4)
C23 C22 C21 103.9(3)
N6 C23 C22 111.4(3)
N6 C23 C24 118.3(3)
C22 C23 C24 130.2(3)
N7 C24 C25 121.1(3)
N7 C24 C23 115.0(3)
C25 C24 C23 123.8(3)
C26 C25 C24 119.7(4)
C25 C26 C27 119.1(4)
C28 C27 C26 118.5(4)
N7 C28 C27 124.0(4)
N8 C29 C30 123.0(4)
C31 C30 C29 118.5(4)
C32 C31 C30 119.8(4)
C31 C32 C33 119.7(4)
N8 C33 C32 120.8(4)
N8 C33 C34 114.8(3)
C32 C33 C34 124.4(4)
N9 C34 C35 119.3(4)
N9 C34 C33 113.2(3)
C35 C34 C33 127.4(4)
C36 C35 C34 119.5(4)
C35 C36 C37 120.4(4)
C36 C37 C38 119.0(5)
N9 C38 C37 119.9(4)
N9 C38 C39 112.9(4)
C37 C38 C39 127.1(4)
N10 C39 C40 120.5(4)
N10 C39 C38 116.3(4)
C40 C39 C38 123.2(4)
C41 C40 C39 119.8(5)
C42 C41 C40 119.4(5)
C41 C42 C43 119.4(5)
N10 C43 C42 122.1(4)
N11 C44 C45 124.8(3)
C44 C45 C46 117.4(3)
C44 C45 C49 120.9(3)
C46 C45 C49 121.7(3)
C47 C46 C45 120.3(4)
C46 C47 C48 117.0(3)
C46 C47 C50 123.0(4)
C48 C47 C50 120.0(4)
N11 C48 C47 124.5(3)
N12 C51 C52 123.7(3)
C53 C52 C51 117.3(4)
C53 C52 C56 122.1(3)
C51 C52 C56 120.6(4)
C54 C53 C52 120.9(3)
C53 C54 C55 117.0(3)
C53 C54 C57 121.3(3)
C55 C54 C57 121.7(4)
N12 C55 C54 123.9(4)
C1 N1 C5 118.4(3)
C1 N1 Ru1 128.3(2)
C5 N1 Ru1 112.6(2)
C10 N2 C6 121.7(3)
C10 N2 Ru1 119.1(2)
C6 N2 Ru1 119.2(3)
C15 N3 C11 117.9(3)
C15 N3 Ru1 128.7(3)
C11 N3 Ru1 113.4(2)
C16 N4 C20 118.0(3)
C16 N4 Ru1 126.1(3)
C20 N4 Ru1 115.9(2)
N6 N5 C21 107.1(3)
N6 N5 Ru1 141.5(2)
C21 N5 Ru1 109.9(2)
C23 N6 N5 106.8(3)
C23 N6 Ru2 110.7(2)
N5 N6 Ru2 142.2(2)
C28 N7 C24 117.7(3)
C28 N7 Ru2 126.4(3)
C24 N7 Ru2 115.6(2)
C29 N8 C33 118.0(3)
C29 N8 Ru2 127.5(3)
C33 N8 Ru2 113.8(3)
C38 N9 C34 121.9(4)
C38 N9 Ru2 119.0(3)
C34 N9 Ru2 119.0(3)
C43 N10 C39 118.9(4)
C43 N10 Ru2 129.0(3)
C39 N10 Ru2 112.1(3)
C48 N11 C44 115.9(3)
C48 N11 Ru1 120.6(2)
C44 N11 Ru1 121.5(2)
C55 N12 C51 117.2(3)
C55 N12 Ru2 119.1(3)
C51 N12 Ru2 122.7(2)
N9 Ru2 N7 93.58(12)
N9 Ru2 N8 79.12(13)
N7 Ru2 N8 89.31(12)
N9 Ru2 N10 79.65(14)
N7 Ru2 N10 86.11(13)
N8 Ru2 N10 157.95(13)
N9 Ru2 N12 88.20(12)
N7 Ru2 N12 171.74(13)
N8 Ru2 N12 98.94(12)
N10 Ru2 N12 86.28(12)
N9 Ru2 N6 172.44(11)
N7 Ru2 N6 78.86(11)
N8 Ru2 N6 100.20(12)
N10 Ru2 N6 100.05(13)
N12 Ru2 N6 99.33(11)
N2 Ru1 N4 92.93(12)
N2 Ru1 N3 79.93(12)
N4 Ru1 N3 88.48(11)
N2 Ru1 N1 79.81(12)
N4 Ru1 N1 87.25(11)
N3 Ru1 N1 159.04(12)
N2 Ru1 N11 84.78(12)
N4 Ru1 N11 176.15(13)
N3 Ru1 N11 88.08(11)
N1 Ru1 N11 95.37(11)
N2 Ru1 N5 172.12(12)
N4 Ru1 N5 79.36(11)
N3 Ru1 N5 98.09(11)
N1 Ru1 N5 101.25(11)
N11 Ru1 N5 102.83(11)
O2A Cl1A O3A 110.3(2)
O2A Cl1A O4A 110.1(3)
O3A Cl1A O4A 108.4(2)
O2A Cl1A O1A 109.2(2)
O3A Cl1A O1A 109.8(2)
O4A Cl1A O1A 109.09(19)
O1B Cl1B O3B 110.2(3)
O1B Cl1B O4B 108.2(4)
O3B Cl1B O4B 107.5(3)
O1B Cl1B O2B 112.2(3)
O3B Cl1B O2B 109.3(2)
O4B Cl1B O2B 109.3(3)
O1C Cl1C O2C 108.5(3)
O1C Cl1C O4C 110.4(3)
O2C Cl1C O4C 107.6(2)
O1C Cl1C O3C 110.6(2)
O2C Cl1C O3C 109.1(2)
O4C Cl1C O3C 110.6(2)
N1X C1X C2X 179.2(6)
N1Y C1Y C2Y 156.7(19)
N1Y" C1Y" C2Y" 154(4)
N1Y' C1Y' C2Y' 148(4)

loop_
_geom_bond_atom_site_label_1
_geom_bond_atom_site_label_2
_geom_bond_distance
C1 N1 1.339(5)
C1 C2 1.390(5)
C2 C3 1.381(6)
C3 C4 1.369(6)
C4 C5 1.389(5)
C5 N1 1.376(5)
C5 C6 1.468(6)
C6 N2 1.355(4)
C6 C7 1.390(5)
C7 C8 1.373(6)
C8 C9 1.394(5)
C9 C10 1.384(5)
C10 N2 1.354(5)
C10 C11 1.478(5)
C11 N3 1.370(5)
C11 C12 1.380(5)
C12 C13 1.389(5)
C13 C14 1.368(6)
C14 C15 1.386(5)
C15 N3 1.345(4)
C16 N4 1.347(5)
C16 C17 1.373(5)
C17 C18 1.376(6)
C18 C19 1.381(5)
C19 C20 1.391(5)
C20 N4 1.360(5)
C20 C21 1.444(5)
C21 N5 1.370(4)
C21 C22 1.380(5)
C22 C23 1.370(5)
C23 N6 1.367(4)
C23 C24 1.447(5)
C24 N7 1.357(5)
C24 C25 1.394(5)
C25 C26 1.375(5)
C26 C27 1.376(6)
C27 C28 1.373(5)
C28 N7 1.335(5)
C29 N8 1.345(5)
C29 C30 1.380(6)
C30 C31 1.375(6)
C31 C32 1.373(6)
C32 C33 1.386(6)
C33 N8 1.373(4)
C33 C34 1.457(6)
C34 N9 1.358(5)
C34 C35 1.392(5)
C35 C36 1.377(6)
C36 C37 1.379(6)
C37 C38 1.394(6)
C38 N9 1.345(5)
C38 C39 1.455(6)
C39 N10 1.375(5)
C39 C40 1.387(6)
C40 C41 1.373(7)
C41 C42 1.368(7)
C42 C43 1.386(6)
C43 N10 1.333(5)
C44 N11 1.346(4)
C44 C45 1.372(5)
C45 C46 1.388(5)
C45 C49 1.512(5)
C46 C47 1.387(5)
C47 C48 1.388(5)
C47 C50 1.518(5)
C48 N11 1.343(4)
C51 N12 1.345(5)
C51 C52 1.387(5)
C52 C53 1.386(5)
C52 C56 1.498(5)
C53 C54 1.384(5)
C54 C55 1.393(5)
C54 C57 1.514(5)
C55 N12 1.341(4)
N1 Ru1 2.074(3)
N2 Ru1 1.947(3)
N3 Ru1 2.062(3)
N4 Ru1 2.060(3)
N5 N6 1.368(4)
N5 Ru1 2.159(3)
N6 Ru2 2.141(3)
N7 Ru2 2.061(3)
N8 Ru2 2.069(3)
N9 Ru2 1.961(3)
N10 Ru2 2.075(3)
N11 Ru1 2.120(3)
N12 Ru2 2.108(3)
Cl1A O2A 1.419(4)
Cl1A O3A 1.423(3)
Cl1A O4A 1.434(3)
Cl1A O1A 1.440(3)
Cl1B O1B 1.383(4)
Cl1B O3B 1.416(4)
Cl1B O4B 1.422(5)
Cl1B O2B 1.430(4)
Cl1C O1C 1.414(4)
Cl1C O2C 1.416(3)
Cl1C O4C 1.421(3)
Cl1C O3C 1.432(3)
N1X C1X 1.129(6)
C1X C2X 1.456(6)
N1Y C1Y 1.131(15)
C1Y C2Y 1.479(14)
N1Y" C1Y" 1.156(17)
C1Y" C2Y" 1.517(18)
N1Y' C1Y' 1.153(17)
C1Y' C2Y' 1.487(18)

loop_
_geom_torsion_atom_site_label_1
_geom_torsion_atom_site_label_2
_geom_torsion_atom_site_label_3
_geom_torsion_atom_site_label_4
_geom_torsion
N1 C1 C2 C3 0.3(6)
C1 C2 C3 C4 -1.6(7)
C2 C3 C4 C5 -0.7(7)
C3 C4 C5 N1 4.2(6)
C3 C4 C5 C6 -172.6(4)
N1 C5 C6 N2 -3.9(5)
C4 C5 C6 N2 173.1(3)
N1 C5 C6 C7 180.0(4)
C4 C5 C6 C7 -3.0(6)
N2 C6 C7 C8 -0.8(6)
C5 C6 C7 C8 175.0(4)
C6 C7 C8 C9 -1.2(6)
C7 C8 C9 C10 2.1(6)
C8 C9 C10 N2 -1.1(5)
C8 C9 C10 C11 179.8(3)
N2 C10 C11 N3 1.6(4)
C9 C10 C11 N3 -179.2(4)
N2 C10 C11 C12 -177.8(3)
C9 C10 C11 C12 1.3(6)
N3 C11 C12 C13 1.3(5)
C10 C11 C12 C13 -179.3(3)
C11 C12 C13 C14 -0.5(6)
C12 C13 C14 C15 -2.2(6)
C13 C14 C15 N3 4.4(6)
N4 C16 C17 C18 -1.0(6)
C16 C17 C18 C19 0.5(6)
C17 C18 C19 C20 0.9(6)
C18 C19 C20 N4 -1.9(6)
C18 C19 C20 C21 176.4(4)
N4 C20 C21 N5 -6.7(5)
C19 C20 C21 N5 174.9(3)
N4 C20 C21 C22 168.1(4)
C19 C20 C21 C22 -10.3(7)
N5 C21 C22 C23 0.3(5)
C20 C21 C22 C23 -174.9(4)
C21 C22 C23 N6 -1.6(5)
C21 C22 C23 C24 175.1(4)
N6 C23 C24 N7 -2.1(5)
C22 C23 C24 N7 -178.6(4)
N6 C23 C24 C25 176.8(4)
C22 C23 C24 C25 0.3(7)
N7 C24 C25 C26 0.6(7)
C23 C24 C25 C26 -178.2(4)
C24 C25 C26 C27 -0.2(7)
C25 C26 C27 C28 -0.2(7)
C26 C27 C28 N7 0.2(7)
N8 C29 C30 C31 0.3(6)
C29 C30 C31 C32 -3.7(6)
C30 C31 C32 C33 2.2(6)
C31 C32 C33 N8 2.9(6)
C31 C32 C33 C34 -174.2(4)
N8 C33 C34 N9 -1.1(4)
C32 C33 C34 N9 176.1(3)
N8 C33 C34 C35 -177.3(3)
C32 C33 C34 C35 -0.1(6)
N9 C34 C35 C36 1.1(6)
C33 C34 C35 C36 177.1(4)
C34 C35 C36 C37 -0.6(6)
C35 C36 C37 C38 -0.9(6)
C36 C37 C38 N9 2.0(6)
C36 C37 C38 C39 -174.5(4)
N9 C38 C39 N10 1.3(5)
C37 C38 C39 N10 178.0(4)
N9 C38 C39 C40 -175.5(4)
C37 C38 C39 C40 1.1(6)
N10 C39 C40 C41 -1.0(6)
C38 C39 C40 C41 175.7(4)
C39 C40 C41 C42 0.1(7)
C40 C41 C42 C43 1.1(7)
C41 C42 C43 N10 -1.3(7)
N11 C44 C45 C46 1.3(6)
N11 C44 C45 C49 -178.7(4)
C44 C45 C46 C47 -3.5(6)
C49 C45 C46 C47 176.5(4)
C45 C46 C47 C48 2.9(6)
C45 C46 C47 C50 -177.6(4)
C46 C47 C48 N11 0.0(6)
C50 C47 C48 N11 -179.6(4)
N12 C51 C52 C53 0.4(6)
N12 C51 C52 C56 -179.4(4)
C51 C52 C53 C54 0.6(6)
C56 C52 C53 C54 -179.6(4)
C52 C53 C54 C55 -0.4(6)
C52 C53 C54 C57 -179.5(4)
C53 C54 C55 N12 -0.8(6)
C57 C54 C55 N12 178.2(4)
C2 C1 N1 C5 3.1(6)
C2 C1 N1 Ru1 172.7(3)
C4 C5 N1 C1 -5.4(5)
C6 C5 N1 C1 171.7(3)
C4 C5 N1 Ru1 -176.5(3)
C6 C5 N1 Ru1 0.6(4)
C9 C10 N2 C6 -0.9(5)
C11 C10 N2 C6 178.4(3)
C9 C10 N2 Ru1 178.7(3)
C11 C10 N2 Ru1 -2.0(4)
C7 C6 N2 C10 1.9(5)
C5 C6 N2 C10 -174.6(3)
C7 C6 N2 Ru1 -177.8(3)
C5 C6 N2 Ru1 5.8(4)
C14 C15 N3 C11 -3.6(5)
C14 C15 N3 Ru1 178.5(3)
C12 C11 N3 C15 0.7(5)
C10 C11 N3 C15 -178.7(3)
C12 C11 N3 Ru1 178.9(3)
C10 C11 N3 Ru1 -0.5(4)
C17 C16 N4 C20 0.0(5)
C17 C16 N4 Ru1 -178.5(3)
C19 C20 N4 C16 1.5(5)
C21 C20 N4 C16 -177.0(3)
C19 C20 N4 Ru1 -179.8(3)
C21 C20 N4 Ru1 1.7(4)
C22 C21 N5 N6 1.0(4)
C20 C21 N5 N6 176.8(3)
C22 C21 N5 Ru1 -167.9(3)
C20 C21 N5 Ru1 7.9(4)
C22 C23 N6 N5 2.3(4)
C24 C23 N6 N5 -174.9(3)
C22 C23 N6 Ru2 -172.5(3)
C24 C23 N6 Ru2 10.3(4)
C21 N5 N6 C23 -2.0(4)
Ru1 N5 N6 C23 161.2(3)
C21 N5 N6 Ru2 170.1(3)
Ru1 N5 N6 Ru2 -26.7(6)
C27 C28 N7 C24 0.1(6)
C27 C28 N7 Ru2 -172.8(3)
C25 C24 N7 C28 -0.5(6)
C23 C24 N7 C28 178.4(4)
C25 C24 N7 Ru2 173.2(3)
C23 C24 N7 Ru2 -7.9(5)
C30 C29 N8 C33 4.6(5)
C30 C29 N8 Ru2 174.7(3)
C32 C33 N8 C29 -6.1(5)
C34 C33 N8 C29 171.2(3)
C32 C33 N8 Ru2 -177.5(3)
C34 C33 N8 Ru2 -0.2(4)
C37 C38 N9 C34 -1.5(5)
C39 C38 N9 C34 175.4(3)
C37 C38 N9 Ru2 179.9(3)
C39 C38 N9 Ru2 -3.2(4)
C35 C34 N9 C38 0.0(5)
C33 C34 N9 C38 -176.5(3)
C35 C34 N9 Ru2 178.6(3)
C33 C34 N9 Ru2 2.0(4)
C42 C43 N10 C39 0.3(6)
C42 C43 N10 Ru2 -176.2(3)
C40 C39 N10 C43 0.8(5)
C38 C39 N10 C43 -176.1(3)
C40 C39 N10 Ru2 177.9(3)
C38 C39 N10 Ru2 1.0(4)
C47 C48 N11 C44 -2.1(6)
C47 C48 N11 Ru1 162.1(3)
C45 C44 N11 C48 1.4(6)
C45 C44 N11 Ru1 -162.7(3)
C54 C55 N12 C51 1.8(6)
C54 C55 N12 Ru2 -166.9(3)
C52 C51 N12 C55 -1.5(6)
C52 C51 N12 Ru2 166.7(3)
C38 N9 Ru2 N7 88.3(3)
C34 N9 Ru2 N7 -90.3(3)
C38 N9 Ru2 N8 176.9(3)
C34 N9 Ru2 N8 -1.7(2)
C38 N9 Ru2 N10 2.9(3)
C34 N9 Ru2 N10 -175.7(3)
C38 N9 Ru2 N12 -83.6(3)
C34 N9 Ru2 N12 97.8(3)
C38 N9 Ru2 N6 91.3(10)
C34 N9 Ru2 N6 -87.3(10)
C28 N7 Ru2 N9 3.0(4)
C24 N7 Ru2 N9 -170.1(3)
C28 N7 Ru2 N8 -76.1(3)
C24 N7 Ru2 N8 110.8(3)
C28 N7 Ru2 N10 82.3(3)
C24 N7 Ru2 N10 -90.8(3)
C28 N7 Ru2 N12 105.2(9)
C24 N7 Ru2 N12 -67.8(10)
C28 N7 Ru2 N6 -176.6(4)
C24 N7 Ru2 N6 10.3(3)
C29 N8 Ru2 N9 -169.5(3)
C33 N8 Ru2 N9 1.0(2)
C29 N8 Ru2 N7 -75.7(3)
C33 N8 Ru2 N7 94.7(2)
C29 N8 Ru2 N10 -153.6(3)
C33 N8 Ru2 N10 16.9(5)
C29 N8 Ru2 N12 104.1(3)
C33 N8 Ru2 N12 -85.4(2)
C29 N8 Ru2 N6 2.9(3)
C33 N8 Ru2 N6 173.3(2)
C43 N10 Ru2 N9 174.7(3)
C39 N10 Ru2 N9 -2.0(2)
C43 N10 Ru2 N7 80.3(3)
C39 N10 Ru2 N7 -96.4(3)
C43 N10 Ru2 N8 158.8(3)
C39 N10 Ru2 N8 -17.9(5)
C43 N10 Ru2 N12 -96.5(3)
C39 N10 Ru2 N12 86.9(3)
C43 N10 Ru2 N6 2.4(3)
C39 N10 Ru2 N6 -174.3(2)
C55 N12 Ru2 N9 128.4(3)
C51 N12 Ru2 N9 -39.7(3)
C55 N12 Ru2 N7 25.7(10)
C51 N12 Ru2 N7 -142.3(8)
C55 N12 Ru2 N8 -152.9(3)
C51 N12 Ru2 N8 39.0(3)
C55 N12 Ru2 N10 48.7(3)
C51 N12 Ru2 N10 -119.4(3)
C55 N12 Ru2 N6 -50.9(3)
C51 N12 Ru2 N6 141.0(3)
C23 N6 Ru2 N9 -13.9(11)
N5 N6 Ru2 N9 174.2(9)
C23 N6 Ru2 N7 -10.8(3)
N5 N6 Ru2 N7 177.3(4)
C23 N6 Ru2 N8 -98.1(3)
N5 N6 Ru2 N8 90.1(4)
C23 N6 Ru2 N10 73.2(3)
N5 N6 Ru2 N10 -98.7(4)
C23 N6 Ru2 N12 161.0(3)
N5 N6 Ru2 N12 -10.9(4)
C10 N2 Ru1 N4 89.3(3)
C6 N2 Ru1 N4 -91.1(3)
C10 N2 Ru1 N3 1.4(3)
C6 N2 Ru1 N3 -179.0(3)
C10 N2 Ru1 N1 176.0(3)
C6 N2 Ru1 N1 -4.4(3)
C10 N2 Ru1 N11 -87.6(3)
C6 N2 Ru1 N11 92.0(3)
C10 N2 Ru1 N5 77.4(9)
C6 N2 Ru1 N5 -102.9(9)
C16 N4 Ru1 N2 2.1(3)
C20 N4 Ru1 N2 -176.5(3)
C16 N4 Ru1 N3 81.9(3)
C20 N4 Ru1 N3 -96.7(3)
C16 N4 Ru1 N1 -77.6(3)
C20 N4 Ru1 N1 103.8(3)
C16 N4 Ru1 N11 55.4(17)
C20 N4 Ru1 N11 -123.2(16)
C16 N4 Ru1 N5 -179.6(3)
C20 N4 Ru1 N5 1.8(2)
C15 N3 Ru1 N2 177.6(3)
C11 N3 Ru1 N2 -0.4(2)
C15 N3 Ru1 N4 84.3(3)
C11 N3 Ru1 N4 -93.6(2)
C15 N3 Ru1 N1 162.6(3)
C11 N3 Ru1 N1 -15.4(5)
C15 N3 Ru1 N11 -97.4(3)
C11 N3 Ru1 N11 84.7(2)
C15 N3 Ru1 N5 5.3(3)
C11 N3 Ru1 N5 -172.7(2)
C1 N1 Ru1 N2 -168.2(3)
C5 N1 Ru1 N2 1.9(2)
C1 N1 Ru1 N4 -74.7(3)
C5 N1 Ru1 N4 95.4(3)
C1 N1 Ru1 N3 -153.2(3)
C5 N1 Ru1 N3 16.9(5)
C1 N1 Ru1 N11 108.1(3)
C5 N1 Ru1 N11 -81.8(3)
C1 N1 Ru1 N5 3.9(3)
C5 N1 Ru1 N5 173.9(2)
C48 N11 Ru1 N2 -50.5(3)
C44 N11 Ru1 N2 112.8(3)
C48 N11 Ru1 N4 -104.1(16)
C44 N11 Ru1 N4 59.3(17)
C48 N11 Ru1 N3 -130.6(3)
C44 N11 Ru1 N3 32.8(3)
C48 N11 Ru1 N1 28.7(3)
C44 N11 Ru1 N1 -167.9(3)
C48 N11 Ru1 N5 131.6(3)
C44 N11 Ru1 N5 -65.1(3)
N6 N5 Ru1 N2 -156.0(8)
C21 N5 Ru1 N2 6.9(10)
N6 N5 Ru1 N4 -168.0(4)
C21 N5 Ru1 N4 -5.1(2)
N6 N5 Ru1 N3 -81.1(4)
C21 N5 Ru1 N3 81.8(2)
N6 N5 Ru1 N1 107.0(4)
C21 N5 Ru1 N1 -90.1(2)
N6 N5 Ru1 N11 8.8(4)
C21 N5 Ru1 N11 171.7(2)
